data_1563907
loop_
_publ_author_name
'Aguilar-Maldonado, Cintli'
'Mentr\'e, Olivier'
'Tsirlin, Alexander A.'
'Ritter, Clemens'
'Missiul, Aleksandr'
'Fauth, Francois'
'Ar\'evalo-L\'opez, Angel M.'

_publ_section_title
;
 Hybrid electrons in the trimerized GaV4O8
;
_journal_issue 8
_journal_name_full 'Materials Horizons'
_journal_page_first 2325
_journal_page_last 2329
_journal_paper_doi 10.1039/D1MH00390A
_journal_volume 8
_journal_year 2021
_chemical_formula_sum 'Ga1.069 O8 V3.931'
_chemical_formula_weight 402.8
_space_group_IT_number 186
_space_group_name_Hall 'P 6c -2c'
_space_group_name_H-M_alt 'P 63 m c'
_symmetry_cell_setting hexagonal
_symmetry_Int_Tables_number 186
_symmetry_space_group_name_Hall 'P 6c -2c'
_symmetry_space_group_name_H-M 'P 63 m c'
_audit_update_record
;
2021-05-06 deposited with the CCDC.	2021-07-02 downloaded from the CCDC.
;
_cell_angle_alpha 90
_cell_angle_beta 90
_cell_angle_gamma 120
_cell_formula_units_Z 2
_cell_length_a 5.696(4)
_cell_length_b 5.696(4)
_cell_length_c 9.387(4)
_cell_measurement_reflns_used 8131
_cell_measurement_temperature 293
_cell_measurement_theta_max 24.14
_cell_measurement_theta_min 3.26
_cell_volume 263.8(3)
_computing_cell_refinement APEX3
_computing_data_collection APEX3
_computing_data_reduction APEX3
_computing_molecular_graphics VESTA
_computing_structure_refinement JANA2006
_computing_structure_solution 'Super flip'
_diffrn_ambient_temperature 293
_diffrn_measured_fraction_theta_full 1
_diffrn_measured_fraction_theta_max 1
_diffrn_measurement_device 'four-circle diffractometer'
_diffrn_measurement_device_type 'Bruker CCD'
_diffrn_measurement_method 'Bruker CCD'
_diffrn_radiation_monochromator graphite
_diffrn_radiation_probe x-ray
_diffrn_radiation_source 'X-ray tube'
_diffrn_radiation_type 'Ag K\a'
_diffrn_radiation_wavelength 0.56087
_diffrn_reflns_av_R_equivalents 0.0869
_diffrn_reflns_av_unetI/netI 0.0346
_diffrn_reflns_limit_h_max 7
_diffrn_reflns_limit_h_min -8
_diffrn_reflns_limit_k_max 8
_diffrn_reflns_limit_k_min -8
_diffrn_reflns_limit_l_max 13
_diffrn_reflns_limit_l_min -13
_diffrn_reflns_number 8131
_diffrn_reflns_theta_full 24.14
_diffrn_reflns_theta_max 24.14
_diffrn_reflns_theta_min 3.26
_exptl_absorpt_coefficient_mu 6.253
_exptl_absorpt_correction_T_max 0.7450
_exptl_absorpt_correction_T_min 0.6744
_exptl_absorpt_correction_type multi-scan
_exptl_absorpt_process_details 'SADABS (Bruker, 2000)'
_exptl_crystal_colour black
_exptl_crystal_density_diffrn 5.0714
_exptl_crystal_description prism
_exptl_crystal_F_000 375
_exptl_crystal_size_max 0.05
_exptl_crystal_size_mid 0.05
_exptl_crystal_size_min 0.05
_refine_diff_density_max 0.83
_refine_diff_density_min -0.95
_refine_ls_abs_structure_details '  168 of Friedel pairs used in the refinement'
_refine_ls_abs_structure_Flack 0.05(5)
_refine_ls_extinction_method none
_refine_ls_goodness_of_fit_gt 1.19
_refine_ls_goodness_of_fit_ref 1.18
_refine_ls_number_constraints 4
_refine_ls_number_parameters 24
_refine_ls_number_reflns 361
_refine_ls_number_restraints 0
_refine_ls_R_factor_all 0.0344
_refine_ls_R_factor_gt 0.0238
_refine_ls_shift/su_max 0.0162
_refine_ls_shift/su_mean 0.0038
_refine_ls_structure_factor_coef Fsqd
_refine_ls_weighting_details w=1/(\s^2^(I)+0.0004I^2^)
_refine_ls_weighting_scheme sigma
_refine_ls_wR_factor_gt 0.0449
_refine_ls_wR_factor_ref 0.0485
_reflns_number_gt 308
_reflns_number_total 361
_reflns_threshold_expression I>3\s(I)
_cod_data_source_file d1mh00390a5.cif
_cod_data_source_block I
_cod_depositor_comments
;
The following automatic conversions were performed:

data name '__exptl_absorpt_correction_type' was replaced with
'_exptl_absorpt_correction_type'.

Automatic conversion script
Id: cif_correct_tags 7550 2019-12-06 10:49:48Z antanas 

The following automatic conversions were performed:

data item '_diffrn_radiation_probe' value 'X-ray' was changed to
'x-ray' in accordance with the
/home/data/users/saulius/crontab/automatic-downloads/rss-feeds/RSC/lib/dictionaries/cif_core.dic
dictionary named 'cif_core.dic' version 2.4.2 last updated on
2011-04-26.

Automatic conversion script
Id: cif_fix_values 7556 2019-12-06 15:28:31Z antanas 

 Adding full bibliography for 1563907.cif.
;
_cod_database_code 1563907

loop_
_space_group_symop_id
_space_group_symop_operation_xyz
1 x,y,z
2 -y,x-y,z
3 -x+y,-x,z
4 -x,-y,z+1/2
5 y,-x+y,z+1/2
6 x-y,x,z+1/2
7 -y,-x,z
8 -x+y,y,z
9 x,x-y,z
10 y,x,z+1/2
11 x-y,-y,z+1/2
12 -x,-x+y,z+1/2

loop_
_atom_site_label
_atom_site_type_symbol
_atom_site_fract_x
_atom_site_fract_y
_atom_site_fract_z
_atom_site_adp_type
_atom_site_U_iso_or_equiv
_atom_site_site_symmetry_multiplicity
_atom_site_occupancy
_atom_site_calc_flag
_atom_site_refinement_flags
_atom_site_disorder_assembly
_atom_site_disorder_group
Ga1 Ga 0.333333 0.666667 0.9464 Uani 0.0025(3) 2 1 d . . .
V1 V 0.333333 0.666667 0.52393(16) Uani 0.0013(5) 2 0.931(14) d . . .
Ga' Ga 0.333333 0.666667 0.52393(16) Uani 0.0013(5) 2 0.069(14) d . . .
V2 V 0.14833(7) 0.85167(7) 0.24985(13) Uani 0.0026(2) 6 1 d . . .
O1 O 0 0 0.3818(7) Uiso 0.0057(12) 2 1 d . . .
O2 O 0.333333 0.666667 0.1429(7) Uiso 0.0037(14) 2 1 d . . .
O3 O 0.4887(4) 0.5113(4) 0.3794(4) Uiso 0.0023(6) 6 1 d . . .
O4 O 0.1697(4) 0.8303(4) 0.6409(5) Uiso 0.0045(8) 6 1 d . . .

loop_
_atom_site_aniso_label
_atom_site_aniso_type_symbol
_atom_site_aniso_U_11
_atom_site_aniso_U_22
_atom_site_aniso_U_33
_atom_site_aniso_U_12
_atom_site_aniso_U_13
_atom_site_aniso_U_23
Ga1 Ga 0.0024(3) 0.0024(3) 0.0026(5) 0.00122(16) 0 0
V1 V 0.0006(6) 0.0006(6) 0.0027(8) 0.0003(3) 0 0
Ga' Ga 0.0006(6) 0.0006(6) 0.0027(8) 0.0003(3) 0 0
V2 V 0.0024(3) 0.0024(3) 0.0027(4) 0.0010(3) -0.0001(2) 0.0001(2)

loop_
_atom_type_symbol
_atom_type_scat_dispersion_real
_atom_type_scat_dispersion_imag
_atom_type_scat_source
Ga 0.3179 1.0589 'International Tables Vol C tables 4.2.6.8 and 6.1.1.1'
O 0.0056 0.0036 'International Tables Vol C tables 4.2.6.8 and 6.1.1.1'
V 0.2276 0.3376 'International Tables Vol C tables 4.2.6.8 and 6.1.1.1'

loop_
_geom_angle_atom_site_label_1
_geom_angle_atom_site_label_2
_geom_angle_atom_site_label_3
_geom_angle_site_symmetry_1
_geom_angle_site_symmetry_2
_geom_angle_site_symmetry_3
_geom_angle
_geom_angle_publ_flag
O2 Ga1 O3 1_556 . 4_665 109.71(11) ?
O2 Ga1 O3 1_556 . 5_565 109.71(11) ?
O2 Ga1 O3 1_556 . 6_555 109.71(11) ?
O3 Ga1 O3 4_665 . 5_565 109.24(13) ?
O3 Ga1 O3 4_665 . 6_555 109.24(13) ?
O3 Ga1 O3 5_565 . 6_555 109.24(13) ?
Ga' V1 O3 . . . 0 ?
Ga' V1 O3 . . 2_665 0 ?
Ga' V1 O3 . . 3_565 0 ?
Ga' V1 O4 . . . 0 ?
Ga' V1 O4 . . 2_665 0 ?
Ga' V1 O4 . . 3_565 0 ?
O3 V1 O3 . . 2_665 80.85(14) ?
O3 V1 O3 . . 3_565 80.85(14) ?
O3 V1 O4 . . . 172.70(16) ?
O3 V1 O4 . . 2_665 93.62(14) ?
O3 V1 O4 . . 3_565 93.62(14) ?
O3 V1 O3 2_665 . 3_565 80.85(13) ?
O3 V1 O4 2_665 . . 93.62(14) ?
O3 V1 O4 2_665 . 2_665 172.70(16) ?
O3 V1 O4 2_665 . 3_565 93.62(13) ?
O3 V1 O4 3_565 . . 93.62(14) ?
O3 V1 O4 3_565 . 2_665 93.62(13) ?
O3 V1 O4 3_565 . 3_565 172.70(16) ?
O4 V1 O4 . . 2_665 91.48(15) ?
O4 V1 O4 . . 3_565 91.48(15) ?
O4 V1 O4 2_665 . 3_565 91.48(14) ?
V2 V2 V2 2_675 . 3_465 60.00(5) ?
V2 V2 O1 2_675 . 1_565 48.61(11) ?
V2 V2 O2 2_675 . . 139.36(11) ?
V2 V2 O3 2_675 . 2_665 96.97(10) ?
V2 V2 O3 2_675 . 3_565 139.19(11) ?
V2 V2 O4 2_675 . 5_454 95.56(11) ?
V2 V2 O4 2_675 . 6_664 47.66(11) ?
V2 V2 O1 3_465 . 1_565 48.61(11) ?
V2 V2 O2 3_465 . . 139.36(11) ?
V2 V2 O3 3_465 . 2_665 139.19(11) ?
V2 V2 O3 3_465 . 3_565 96.97(10) ?
V2 V2 O4 3_465 . 5_454 47.66(11) ?
V2 V2 O4 3_465 . 6_664 95.56(11) ?
O1 V2 O2 1_565 . . 168.6(2) ?
O1 V2 O3 1_565 . 2_665 90.62(16) ?
O1 V2 O3 1_565 . 3_565 90.62(16) ?
O1 V2 O4 1_565 . 5_454 95.57(15) ?
O1 V2 O4 1_565 . 6_664 95.57(15) ?
O2 V2 O3 . . 2_665 80.58(16) ?
O2 V2 O3 . . 3_565 80.58(16) ?
O2 V2 O4 . . 5_454 91.70(16) ?
O2 V2 O4 . . 6_664 91.70(16) ?
O3 V2 O3 2_665 . 3_565 78.92(13) ?
O3 V2 O4 2_665 . 5_454 167.16(13) ?
O3 V2 O4 2_665 . 6_664 89.75(14) ?
O3 V2 O4 3_565 . 5_454 89.75(14) ?
O3 V2 O4 3_565 . 6_664 167.16(13) ?
O4 V2 O4 5_454 . 6_664 100.79(17) ?
V2 O1 V2 1_545 . 2_665 82.8(2) ?
V2 O1 V2 1_545 . 3_455 82.8(2) ?
V2 O1 V2 2_665 . 3_455 82.8(2) ?
Ga1 O2 V2 1_554 . . 118.81(16) ?
Ga1 O2 V2 1_554 . 2_665 118.81(16) ?
Ga1 O2 V2 1_554 . 3_565 118.81(16) ?
V2 O2 V2 . . 2_665 98.7(2) ?
V2 O2 V2 . . 3_565 98.7(2) ?
V2 O2 V2 2_665 . 3_565 98.7(2) ?
Ga1 O3 V1 4_664 . . 118.78(19) ?
Ga1 O3 V2 4_664 . 2_665 118.42(12) ?
Ga1 O3 V2 4_664 . 3_565 118.42(12) ?
V1 O3 V2 . . 2_665 99.42(11) ?
V1 O3 V2 . . 3_565 99.42(11) ?
V2 O3 V2 2_665 . 3_565 98.37(16) ?
V1 O4 V2 . . 5_455 136.04(11) ?
V1 O4 V2 . . 6_665 136.04(11) ?
V2 O4 V2 5_455 . 6_665 84.68(16) ?

loop_
_geom_bond_atom_site_label_1
_geom_bond_atom_site_label_2
_geom_bond_site_symmetry_1
_geom_bond_site_symmetry_2
_geom_bond_distance
_geom_bond_publ_flag
Ga1 O2 . 1_556 1.845(7) ?
Ga1 O3 . 4_665 1.865(3) ?
Ga1 O3 . 5_565 1.865(4) ?
Ga1 O3 . 6_555 1.865(4) ?
V1 Ga' . . 0 ?
V1 O3 . . 2.047(3) ?
V1 O3 . 2_665 2.047(4) ?
V1 O3 . 3_565 2.047(4) ?
V1 O4 . . 1.952(3) ?
V1 O4 . 2_665 1.952(4) ?
V1 O4 . 3_565 1.952(4) ?
V2 V2 . 2_675 2.535(4) ?
V2 V2 . 3_465 2.535(4) ?
V2 O1 . 1_565 1.917(4) ?
V2 O2 . . 2.083(3) ?
V2 O3 . 2_665 2.089(4) ?
V2 O3 . 3_565 2.089(4) ?
V2 O4 . 5_454 1.882(4) ?
V2 O4 . 6_664 1.882(4) ?

loop_
_twin_individual_id
_twin_individual_mass_fraction_refined
_twin_individual_twin_matrix_11
_twin_individual_twin_matrix_12
_twin_individual_twin_matrix_13
_twin_individual_twin_matrix_21
_twin_individual_twin_matrix_22
_twin_individual_twin_matrix_23
_twin_individual_twin_matrix_31
_twin_individual_twin_matrix_32
_twin_individual_twin_matrix_33
1 0.95(5) 1 0 0 0 1 0 0 0 1
2 0.05(5) -1 0 0 0 -1 0 0 0 -1
